data_2000009
loop_
_publ_author_name
'Loiseau, Thierry'
'Retoux, Richard'
'Lacorre, Philippe'
'F\'erey, G\'erard'

_publ_section_title
;
 Oxyfluorinated Microporous Compounds
;
_journal_name_full 'Journal of Solid State Chemistry'
_journal_page_first 427
_journal_page_last 436
_journal_paper_doi 10.1006/jssc.1994.1249
_journal_volume 111
_journal_year 1994
_chemical_formula_sum 'C3 H14 F2 Ga3 N2 O13 P3'
_space_group_IT_number 61
_symmetry_cell_setting orthorhombic
_symmetry_Int_Tables_number 61
_symmetry_space_group_name_Hall '-P 2ac 2ab'
_symmetry_space_group_name_H-M 'P b c a'
_cell_angle_alpha 90
_cell_angle_beta 90
_cell_angle_gamma 90
_cell_formula_units_Z 8
_cell_length_a 10.154(1)
_cell_length_b 18.393(2)
_cell_length_c 15.773(2)
_cell_volume 2945.805
_diffrn_ambient_temperature ?
_refine_ls_R_factor_gt 0.024
_refine_ls_wR_factor_gt 0.024
_cod_depositor_comments
;
 Marking attached hydrogen atoms.

 Antanas Vaitkus,
 2017-08-16

 Removing 204 symmetrically equivalent atoms:

 O2D* O -0.2140(2) 0.9963(1) 0.4802(1)
 O3E* O -0.1208(2) 0.9010(1) 0.5768(1)
 O4E* O -0.2154(2) 0.8668(1) 0.4314(1)
 P1D* P 0.1405(1) 1.0759(1) 0.5164(1)
 P1E* P 0.3595(1) 0.5759(1) 0.5164(1)
 O6B* O 0.1836(2) 0.7454(1) 0.1546(1)
 O7B* O 0.1861(2) 0.6100(1) 0.1180(1)
 O8G* O 0.0050(2) 0.6618(1) 0.2105(1)
 P2B* P 0.1505(1) 0.8317(1) 0.6845(1)
 P2G* P 0.6505(1) 0.6683(1) 0.3155(1)
 O12E* O 0.5230(2) 0.8418(1) 0.4442(1)
 P3E* P -0.1204(1) 0.6830(1) 0.5628(1)
 Ga3D* Ga -0.1490(1) 1.0943(1) 0.4964(1)
 Ga2E* Ga -0.1634(1) 0.8260(1) 0.6488(1)
 Ga1E* Ga -0.3199(1) 0.7821(1) 0.4619(1)
 O1D* O 0.0011(2) 1.0666(1) 0.5555(1)
 O3A O 0.1208(2) 1.0990(1) 0.4232(1)
 O4A O 0.2154(2) 1.1332(1) 0.5686(1)
 O1E* O 0.4989(2) 0.5666(1) 0.5555(1)
 O2A* O 0.2860(2) 0.5037(1) 0.5198(1)
 Ga1B* Ga 0.1801(1) 0.7821(1) 0.0381(1)
 Ga3B* Ga 0.1490(1) 0.5943(1) 0.0036(1)
 Ga2G* Ga -0.1634(1) 0.6740(1) 0.1488(1)
 O5B* O 0.2352(2) 0.8538(1) 0.7606(1)
 O8E* O 0.0050(2) 0.8382(1) 0.7105(1)
 O5G* O 0.7352(2) 0.6462(1) 0.2394(1)
 O6E* O 0.6836(2) 0.7454(1) 0.3454(1)
 O7E* O 0.6861(2) 0.6100(1) 0.3820(1)
 Ga1E** Ga 0.6801(1) 0.7821(1) 0.4619(1)
 O9E* O -0.2086(2) 0.6145(1) 0.5686(1)
 O10E* O -0.1403(2) 0.7258(1) 0.6462(1)
 O11E* O -0.1569(2) 0.7292(1) 0.4858(1)
 F2D* F -0.0844(2) 1.1961(1) 0.4986(1)
 O7D* O -0.1861(2) 1.1100(1) 0.3820(1)
 O9D* O -0.2914(2) 1.1145(1) 0.5686(1)
 F1E* F -0.3267(2) 0.8142(1) 0.5807(1)
 O5E* O -0.2648(2) 0.8538(1) 0.7394(1)
 F2E* F -0.4156(2) 0.6961(1) 0.4986(1)
 O6E** O -0.3164(2) 0.7454(1) 0.3454(1)
 O12E** O -0.4770(2) 0.8418(1) 0.4442(1)
 Ga2A Ga 0.1634(1) 1.1740(1) 0.3512(1)
 Ga1A Ga 0.3199(1) 1.2179(1) 0.5381(1)
 Ga3E* Ga 0.6490(1) 0.5943(1) 0.4964(1)
 Ga3A* Ga 0.3510(1) 0.4057(1) 0.5036(1)
 F1B* F 0.1733(2) 0.8142(1) -0.0807(1)
 F2B* F 0.0844(2) 0.6961(1) 0.0014(1)
 O4B* O 0.2846(2) 0.8668(1) 0.0686(1)
 O11B* O 0.3431(2) 0.7292(1) 0.0142(1)
 O12B* O 0.0230(2) 0.8418(1) 0.0558(1)
 O1B* O -0.0011(2) 0.5666(1) -0.0555(1)
 O2B* O 0.2140(2) 0.4963(1) 0.0198(1)
 O9B* O 0.2914(2) 0.6145(1) -0.0686(1)
 F1G* F -0.3267(2) 0.6858(1) 0.0807(1)
 O3G* O -0.1208(2) 0.5990(1) 0.0768(1)
 O5G** O -0.2648(2) 0.6462(1) 0.2394(1)
 O10G* O -0.1403(2) 0.7742(1) 0.1462(1)
 Ga2B* Ga 0.3366(1) 0.8260(1) 0.8512(1)
 Ga2G** Ga 0.8366(1) 0.6740(1) 0.1488(1)
 Ga3E** Ga -0.3510(1) 0.5943(1) 0.4964(1)
 Ga1D* Ga -0.1801(1) 1.2821(1) 0.4619(1)
 P2F* P -0.1505(1) 1.1683(1) 0.3155(1)
 P3D* P -0.3796(1) 1.1830(1) 0.5628(1)
 P2E* P -0.3495(1) 0.8317(1) 0.8155(1)
 F1A F 0.3267(2) 1.1858(1) 0.4193(1)
 O5A O 0.2648(2) 1.1462(1) 0.2606(1)
 O8A O -0.0050(2) 1.1618(1) 0.2895(1)
 O10A O 0.1403(2) 1.2742(1) 0.3538(1)
 F2A F 0.4156(2) 1.3039(1) 0.5014(1)
 O6A O 0.3164(2) 1.2546(1) 0.6546(1)
 O11A O 0.1569(2) 1.2708(1) 0.5142(1)
 O12A O 0.4770(2) 1.1582(1) 0.5558(1)
 F2E** F 0.5844(2) 0.6961(1) 0.4986(1)
 O2E* O 0.7140(2) 0.4963(1) 0.4802(1)
 O9E** O 0.7914(2) 0.6145(1) 0.5686(1)
 F2A* F 0.4156(2) 0.3039(1) 0.5014(1)
 O1A* O 0.5011(2) 0.4334(1) 0.4445(1)
 O7A* O 0.3139(2) 0.3900(1) 0.6180(1)
 O9A* O 0.2086(2) 0.3855(1) 0.4314(1)
 Ga2B** Ga 0.3366(1) 0.8260(1) -0.1488(1)
 P1G* P 0.3595(1) 0.9241(1) 0.0164(1)
 P3B* P 0.3796(1) 0.6830(1) -0.0628(1)
 P3G* P -0.1204(1) 0.8170(1) 0.0628(1)
 P1B* P -0.1405(1) 0.5759(1) -0.0164(1)
 P1F* P 0.1405(1) 0.4241(1) 0.0164(1)
 Ga1G* Ga -0.3199(1) 0.7179(1) -0.0381(1)
 F1B** F 0.1733(2) 0.8142(1) 0.9193(1)
 O3B* O 0.3792(2) 0.9010(1) 0.9232(1)
 O8B* O 0.5050(2) 0.8382(1) 0.7895(1)
 O10B* O 0.3597(2) 0.7258(1) 0.8538(1)
 F1D* F -0.1733(2) 1.3142(1) 0.5807(1)
 O4D* O -0.2846(2) 1.3668(1) 0.4314(1)
 O6D* O -0.1836(2) 1.2454(1) 0.3454(1)
 O11D* O -0.3431(2) 1.2292(1) 0.4858(1)
 O12D* O -0.0230(2) 1.3418(1) 0.4442(1)
 O5F* O -0.2352(2) 1.1462(1) 0.2394(1)
 O10D* O -0.3597(2) 1.2258(1) 0.6462(1)
 O12A* O -0.5230(2) 1.1582(1) 0.5558(1)
 O6G* O -0.3164(2) 0.7546(1) 0.8454(1)
 O7G* O -0.3139(2) 0.8900(1) 0.8820(1)
 O8B** O -0.4950(2) 0.8382(1) 0.7895(1)
 P2A P 0.3495(1) 1.1683(1) 0.1845(1)
 P3A P 0.1204(1) 1.3170(1) 0.4372(1)
 Ga3A Ga 0.3510(1) 1.4057(1) 0.5036(1)
 P2C* P 0.3495(1) 1.3317(1) 0.6845(1)
 P3D** P 0.6204(1) 1.1830(1) 0.5628(1)
 P1A* P 0.6405(1) 0.4241(1) 0.4836(1)
 P2C** P 0.3495(1) 0.3317(1) 0.6845(1)
 P3A* P 0.1204(1) 0.3170(1) 0.4372(1)
 O1G* O 0.4989(2) 0.9334(1) 0.0555(1)
 O2C* O 0.2860(2) 0.9963(1) 0.0198(1)
 O3B** O 0.3792(2) 0.9010(1) -0.0768(1)
 O10B** O 0.3597(2) 0.7258(1) -0.1462(1)
 O12G* O 0.5230(2) 0.6582(1) -0.0558(1)
 O9G* O -0.2086(2) 0.8855(1) 0.0686(1)
 O11G* O -0.1569(2) 0.7708(1) -0.0142(1)
 O2F* O -0.2140(2) 0.5037(1) -0.0198(1)
 O4G* O -0.2154(2) 0.6332(1) -0.0686(1)
 O1F* O 0.0011(2) 0.4334(1) 0.0555(1)
 O3C* O 0.1208(2) 0.4010(1) -0.0768(1)
 O4C* O 0.2154(2) 0.3668(1) 0.0686(1)
 F2G* F -0.4156(2) 0.8039(1) -0.0014(1)
 O6G** O -0.3164(2) 0.7546(1) -0.1546(1)
 O12G** O -0.4770(2) 0.6582(1) -0.0558(1)
 P1G** P 0.3595(1) 0.9241(1) 1.0164(1)
 P2E** P 0.6505(1) 0.8317(1) 0.8155(1)
 P3B** P 0.3796(1) 0.6830(1) 0.9372(1)
 Ga2D* Ga -0.3366(1) 1.3260(1) 0.6488(1)
 P1A** P -0.3595(1) 1.4241(1) 0.4836(1)
 Ga2F* Ga -0.3366(1) 1.1740(1) 0.1488(1)
 Ga1G** Ga -0.3199(1) 0.7179(1) 0.9619(1)
 Ga3G* Ga -0.3510(1) 0.9057(1) 0.9964(1)
 O6C* O 0.3164(2) 1.2454(1) 0.1546(1)
 O7C* O 0.3139(2) 1.1100(1) 0.1180(1)
 O8F* O 0.4950(2) 1.1618(1) 0.2105(1)
 O9A O 0.2086(2) 1.3855(1) 0.4314(1)
 O5C* O 0.2648(2) 1.3538(1) 0.7606(1)
 O7A O 0.3139(2) 1.3900(1) 0.6180(1)
 O8D* O 0.4950(2) 1.3382(1) 0.7105(1)
 O3D* O 0.6208(2) 0.4010(1) 0.5768(1)
 O4D** O 0.7154(2) 0.3668(1) 0.4314(1)
 Ga3G** Ga 0.6490(1) 0.9057(1) -0.0036(1)
 Ga3C* Ga 0.3510(1) 1.0943(1) 0.0036(1)
 Ga1G*** Ga 0.6801(1) 0.7179(1) -0.0381(1)
 Ga3G*** Ga -0.3510(1) 0.9057(1) -0.0036(1)
 Ga3F* Ga -0.1490(1) 0.4057(1) -0.0036(1)
 Ga2C* Ga 0.1634(1) 0.3260(1) -0.1488(1)
 Ga1C* Ga 0.3199(1) 0.2821(1) 0.0381(1)
 O3D** O -0.3792(2) 1.4010(1) 0.5768(1)
 O5D* O -0.2352(2) 1.3538(1) 0.7394(1)
 O8D** O -0.5050(2) 1.3382(1) 0.7105(1)
 F1F* F -0.1733(2) 1.1858(1) 0.0807(1)
 O3F* O -0.3792(2) 1.0990(1) 0.0768(1)
 O8F** O -0.5050(2) 1.1618(1) 0.2105(1)
 O10F* O -0.3597(2) 1.2742(1) 0.1462(1)
 F2G** F -0.4156(2) 0.8039(1) 0.9986(1)
 O1G** O -0.5011(2) 0.9334(1) 1.0555(1)
 O2G* O -0.2860(2) 1.0037(1) 0.9802(1)
 O9G** O -0.2086(2) 0.8855(1) 1.0686(1)
 Ga1C** Ga 0.3199(1) 1.2821(1) 0.0381(1)
 Ga2F** Ga 0.6634(1) 1.1740(1) 0.1488(1)
 Ga2C** Ga 0.1634(1) 1.3260(1) 0.8512(1)
 Ga2D** Ga 0.6634(1) 1.3260(1) 0.6488(1)
 Ga2D*** Ga 0.6634(1) 0.3260(1) 0.6488(1)
 F2C* F 0.4156(2) 1.1961(1) 0.0014(1)
 O1C* O 0.5011(2) 1.0666(1) -0.0555(1)
 O9C* O 0.2086(2) 1.1145(1) -0.0686(1)
 F2F* F -0.0844(2) 0.3039(1) -0.0014(1)
 O7F* O -0.1861(2) 0.3900(1) -0.1180(1)
 O9F* O -0.2914(2) 0.3855(1) 0.0686(1)
 F1C* F 0.3267(2) 0.3142(1) -0.0807(1)
 O5C** O 0.2648(2) 0.3538(1) -0.2394(1)
 O8C* O -0.0050(2) 0.3382(1) -0.2105(1)
 O10C* O 0.1403(2) 0.2258(1) -0.1462(1)
 F2C** F 0.4156(2) 0.1961(1) 0.0014(1)
 O6C** O 0.3164(2) 0.2454(1) 0.1546(1)
 O11C* O 0.1569(2) 0.2292(1) 0.0142(1)
 O12C* O 0.4770(2) 0.3418(1) 0.0558(1)
 P2D* P -0.1505(1) 1.3317(1) 0.8155(1)
 Ga1F* Ga -0.1801(1) 1.2179(1) -0.0381(1)
 P1C* P -0.3595(1) 1.0759(1) -0.0164(1)
 P3F* P -0.3796(1) 1.3170(1) 0.0628(1)
 P1C** P -0.3595(1) 1.0759(1) 0.9836(1)
 P1C*** P 0.6405(1) 1.0759(1) -0.0164(1)
 P3C* P 0.1204(1) 1.1830(1) -0.0628(1)
 Ga1F** Ga -0.1801(1) 0.2179(1) -0.0381(1)
 P2D** P -0.1505(1) 0.3317(1) -0.1845(1)
 P3F** P -0.3796(1) 0.3170(1) 0.0628(1)
 P3C** P 0.1204(1) 0.1830(1) -0.0628(1)
 P3F*** P 0.6204(1) 0.3170(1) 0.0628(1)
 O6F* O -0.1836(2) 1.2546(1) 0.8454(1)
 O7F** O -0.1861(2) 1.3900(1) 0.8820(1)
 O8C** O -0.0050(2) 1.3382(1) 0.7895(1)
 F2F** F -0.0844(2) 1.3039(1) -0.0014(1)
 O4F* O -0.2846(2) 1.1332(1) -0.0686(1)
 O6F** O -0.1836(2) 1.2546(1) -0.1546(1)
 O11F* O -0.3431(2) 1.2708(1) -0.0142(1)
 O12F* O -0.0230(2) 1.1582(1) -0.0558(1)
 O1C** O -0.4989(2) 1.0666(1) -0.0555(1)
 O2G** O -0.2860(2) 1.0037(1) -0.0198(1)
 O9F** O -0.2914(2) 1.3855(1) 0.0686(1)
 O12C** O -0.5230(2) 1.3418(1) 0.0558(1)
 O10C** O 0.1403(2) 1.2258(1) -0.1462(1)
 O11C** O 0.1569(2) 1.2292(1) 0.0142(1)
 Ga1F*** Ga -0.1801(1) 1.2179(1) 0.9619(1)

 Antanas Vaitkus,
 2017-08-16
;
_cod_database_code 2000009

loop_
_symmetry_equiv_pos_site_id
_symmetry_equiv_pos_as_xyz
1 x,y,z
2 1/2-x,1/2+y,z
3 x,1/2-y,1/2+z
4 1/2-x,-y,1/2+z
5 -x,-y,-z
6 -1/2+x,-1/2-y,-z
7 -x,-1/2+y,-1/2-z
8 -1/2+x,y,-1/2-z

loop_
_atom_site_label
_atom_site_type_symbol
_atom_site_fract_x
_atom_site_fract_y
_atom_site_fract_z
_atom_site_attached_hydrogens
Ga1 Ga 0.1801(1) 0.7179(1) 0.5381(1) 0
Ga2 Ga 0.3366(1) 0.6740(1) 0.3512(1) 0
Ga3 Ga 0.1490(1) 0.9057(1) 0.5036(1) 0
P1 P -0.1405(1) 0.9241(1) 0.4836(1) 0
P2 P 0.1505(1) 0.6683(1) 0.1845(1) 0
P3 P 0.3796(1) 0.8170(1) 0.4372(1) 0
F1 F 0.1733(2) 0.6858(1) 0.4193(1) 0
F2 F 0.0844(2) 0.8039(1) 0.5014(1) 0
O1 O -0.0011(2) 0.9334(1) 0.4445(1) 0
O2 O 0.2140(2) 1.0037(1) 0.5198(1) 0
O3 O 0.3792(2) 0.5990(1) 0.4232(1) 0
O4 O 0.2846(2) 0.6332(1) 0.5686(1) 0
O5 O 0.2352(2) 0.6462(1) 0.2606(1) 0
O6 O 0.1836(2) 0.7546(1) 0.6546(1) 0
O7 O 0.1861(2) 0.8900(1) 0.6180(1) 0
O8 O 0.5050(2) 0.6618(1) 0.2895(1) 0
O9 O 0.2914(2) 0.8855(1) 0.4314(1) 0
O10 O 0.3597(2) 0.7742(1) 0.3538(1) 0
O11 O 0.3431(2) 0.7708(1) 0.5142(1) 0
O12 O 0.0230(2) 0.6582(1) 0.5558(1) 0
O13 O 0.0160(4) 0.3012(2) 0.1816(2) 2
N1 N 0.5333(3) 0.4113(2) 0.8713(2) 0
N2 N 0.6738(4) 0.6120(2) 0.7566(3) 0
C1 C 0.4858(4) 0.4876(2) 0.8668(3) 0
C2 C 0.6394(5) 0.5339(2) 0.7487(3) 0
C3 C 0.5006(4) 0.5190(3) 0.7791(3) 0
H1 H 0.540(5) 0.515(3) 0.906(3) 0
H2 H 0.393(3) 0.483(3) 0.880(4) 0
H3 H 0.703(4) 0.507(3) 0.782(3) 0
H4 H 0.637(6) 0.528(3) 0.687(2) 0
H5 H 0.459(5) 0.566(2) 0.775(3) 0
H6 H 0.471(5) 0.489(3) 0.733(3) 0
H7 H 0.626(2) 0.411(3) 0.874(4) 0
H8 H 0.479(5) 0.390(3) 0.914(3) 0
H9 H 0.507(5) 0.392(3) 0.818(2) 0
H10 H 0.742(4) 0.623(3) 0.717(3) 0
H11 H 0.666(5) 0.621(3) 0.815(2) 0
H12 H 0.604(4) 0.632(3) 0.724(3) 0

loop_
_atom_type_symbol
_atom_type_radius_bond
C 0.68
H 0.23
F 0.64
Ga 1.22
N 0.68
O 0.68
P 1.05
